data_4323696
loop_
_publ_author_name
'Karl Weis'
'Heinrich Vahrenkamp'

_publ_section_title
;
 Simple Zinc Complexes of Pyridyl-Substituted Tris(pyrazolyl)borate
 Ligands
;
_journal_name_full 'Inorganic Chemistry'
_journal_page_first 5592
_journal_page_last 5596
_journal_paper_doi 10.1021/ic970628j
_journal_volume 36
_journal_year 1997
_chemical_compound_source Ethanol
_chemical_formula_sum 'C29 H31 B I N9 O Zn'
_chemical_formula_weight 724.71
_chemical_melting_point 261
_chemical_name_systematic Hydrotris(5-methyl-3-3'-pyridyl-pyrazole-1-yl)borato-zinc-iodide
_space_group_IT_number 15
_symmetry_cell_setting monoclinic
_symmetry_space_group_name_Hall '-C 2yc'
_symmetry_space_group_name_H-M 'C 1 2/c 1'
_atom_sites_solution_hydrogens geom
_atom_sites_solution_primary direct
_atom_sites_solution_secondary difmap
_audit_creation_method SHELXL
_cell_angle_alpha 90.00
_cell_angle_beta 101.99(4)
_cell_angle_gamma 90.00
_cell_formula_units_Z 8
_cell_length_a 18.922(1)
_cell_length_b 10.476(4)
_cell_length_c 31.444(1)
_cell_measurement_temperature 293(2)
_cell_volume 6097(3)
_computing_structure_refinement 'SHELXL-93 (Sheldrick, 1993)'
_computing_structure_solution 'SHELXS-86 (Sheldrick, 1990)'
_diffrn_ambient_temperature 293(2)
_diffrn_measurement_device 'Nonius-Turbo CAD4'
_diffrn_measurement_method Omega-2Theta
_diffrn_radiation_monochromator graphite
_diffrn_radiation_source 'fine-focus sealed tube'
_diffrn_radiation_type MoK\a
_diffrn_radiation_wavelength 0.71073
_diffrn_reflns_av_R_equivalents 0.0138
_diffrn_reflns_av_sigmaI/netI 0.0165
_diffrn_reflns_limit_h_max 23
_diffrn_reflns_limit_h_min -22
_diffrn_reflns_limit_k_max 12
_diffrn_reflns_limit_k_min 0
_diffrn_reflns_limit_l_max 0
_diffrn_reflns_limit_l_min -38
_diffrn_reflns_number 6097
_diffrn_reflns_theta_max 25.97
_diffrn_reflns_theta_min 2.39
_diffrn_standards_interval_count 'ICR every 3600s, OCR every 200 refl.'
_diffrn_standards_number 2
_exptl_absorpt_coefficient_mu 1.858
_exptl_absorpt_correction_T_max 0.655
_exptl_absorpt_correction_T_min 1.000
_exptl_absorpt_correction_type 'empirical (XEMP)'
_exptl_crystal_colour colourless
_exptl_crystal_density_diffrn 1.579
_exptl_crystal_density_meas 1.52
_exptl_crystal_description isometric
_exptl_crystal_F_000 2912
_exptl_crystal_size_max 0.6
_exptl_crystal_size_mid 0.5
_exptl_crystal_size_min 0.3
_refine_diff_density_max 0.554
_refine_diff_density_min -0.786
_refine_diff_density_rms 0.094
_refine_ls_extinction_method none
_refine_ls_goodness_of_fit_all 1.071
_refine_ls_goodness_of_fit_obs 1.044
_refine_ls_hydrogen_treatment Riding-Model
_refine_ls_matrix_type full
_refine_ls_number_parameters 374
_refine_ls_number_reflns 5972
_refine_ls_number_restraints 0
_refine_ls_restrained_S_all 1.079
_refine_ls_restrained_S_obs 1.044
_refine_ls_R_factor_all 0.0485
_refine_ls_R_factor_obs 0.0337
_refine_ls_shift/esd_max -0.002
_refine_ls_shift/esd_mean 0.000
_refine_ls_structure_factor_coef Fsqd
_refine_ls_weighting_details 'w=1/[\s^2^(Fo^2^)+(0.0567P)^2^+9.2828P] where P=(Fo^2^+2Fc^2^)/3'
_refine_ls_weighting_scheme calc
_refine_ls_wR_factor_all 0.1023
_refine_ls_wR_factor_obs 0.0896
_reflns_number_observed 4963
_reflns_number_total 5980
_reflns_observed_criterion >2sigma(I)
_cod_data_source_file ic970628j_1.cif
_cod_data_source_block w29
_cod_depositor_comments
;
The following automatic conversions were performed:

'_geom_bond_publ_flag' value 'Y' changed to 'y' according to the
built-in table from CIF Core dictionary named 'cif_core.dic' version
2.4.1 from 2010-06-29 (50 times).

'_geom_angle_publ_flag' value 'Y'
changed to 'y' according to the built-in table from CIF Core
dictionary named 'cif_core.dic' version 2.4.1 from 2010-06-29 (80
times).

Automatic conversion script
Id: cif_fix_values 1715 2011-07-08 13:25:40Z adriana 

The following automatic conversions were performed:

'_refine_ls_weighting_scheme' value 'calc
w=1/[\s^2^(Fo^2^)+(0.0567P)^2^+9.2828P] where P=(Fo^2^+2Fc^2^)/3' was
changed to 'calc'. New tag '_refine_ls_weighting_details' was
created. The value of the new tag was set to
'w=1/[\s^2^(Fo^2^)+(0.0567P)^2^+9.2828P] where P=(Fo^2^+2Fc^2^)/3'.

Automatic conversion script
Id: cif_fix_values 3143 2015-03-26 13:38:13Z robertas 
;
_cod_original_cell_volume 6097.1(5)
_cod_database_code 4323696

loop_
_symmetry_equiv_pos_as_xyz
'x, y, z'
'-x, y, -z+1/2'
'x+1/2, y+1/2, z'
'-x+1/2, y+1/2, -z+1/2'
'-x, -y, -z'
'x, -y, z-1/2'
'-x+1/2, -y+1/2, -z'
'x+1/2, -y+1/2, z-1/2'

loop_
_atom_site_aniso_label
_atom_site_aniso_U_11
_atom_site_aniso_U_22
_atom_site_aniso_U_33
_atom_site_aniso_U_23
_atom_site_aniso_U_13
_atom_site_aniso_U_12
Zn 0.0446(2) 0.0406(2) 0.0582(2) 0.0033(2) 0.0205(2) -0.0002(2)
N1 0.0449(13) 0.0384(13) 0.0392(12) -0.0031(10) 0.0122(10) -0.0048(11)
N2 0.0414(13) 0.0472(15) 0.0435(13) -0.0053(11) 0.0149(11) -0.0001(11)
N3 0.051(2) 0.050(2) 0.0411(14) -0.0004(11) 0.0083(12) -0.0066(12)
I 0.0714(2) 0.04257(14) 0.0564(2) 0.00263(9) 0.01650(11) 0.00158(10)
N4 0.0485(14) 0.0375(13) 0.0382(12) -0.0039(10) 0.0110(11) -0.0023(11)
C1 0.046(2) 0.043(2) 0.042(2) 0.0018(13) 0.0101(13) -0.0041(13)
C2 0.051(2) 0.048(2) 0.0378(15) 0.0010(13) 0.0137(13) -0.0056(14)
C3 0.0400(15) 0.045(2) 0.0363(14) -0.0027(12) 0.0103(12) -0.0037(13)
C4 0.077(3) 0.044(2) 0.057(2) 0.005(2) 0.022(2) 0.001(2)
C5 0.0378(15) 0.042(2) 0.047(2) -0.0038(13) 0.0164(13) -0.0033(13)
C6 0.048(2) 0.048(2) 0.046(2) -0.0021(14) 0.0214(14) -0.0023(14)
N7 0.063(2) 0.052(2) 0.054(2) -0.0094(13) 0.0292(14) -0.0033(14)
C7 0.059(2) 0.050(2) 0.077(3) -0.012(2) 0.032(2) 0.000(2)
C8 0.056(2) 0.047(2) 0.074(2) 0.002(2) 0.020(2) 0.004(2)
C9 0.048(2) 0.054(2) 0.055(2) 0.003(2) 0.0142(15) -0.001(2)
N5 0.0504(15) 0.0431(14) 0.0447(14) -0.0036(11) 0.0151(12) 0.0045(12)
C10 0.055(2) 0.056(2) 0.043(2) 0.0002(15) 0.0144(15) 0.014(2)
C11 0.047(2) 0.065(2) 0.051(2) -0.001(2) 0.0165(14) 0.011(2)
C12 0.042(2) 0.059(2) 0.0363(14) -0.0003(14) 0.0132(12) 0.0033(14)
C13 0.088(3) 0.056(2) 0.077(3) -0.007(2) 0.030(2) 0.021(2)
C14 0.037(2) 0.064(2) 0.0366(15) 0.0013(14) 0.0085(12) -0.0007(14)
C15 0.045(2) 0.063(2) 0.048(2) -0.004(2) 0.0149(14) -0.006(2)
N8 0.053(2) 0.064(2) 0.063(2) -0.0086(15) 0.0127(14) -0.0117(15)
C16 0.044(2) 0.075(3) 0.069(2) 0.007(2) 0.006(2) -0.015(2)
C17 0.047(2) 0.096(3) 0.082(3) 0.005(2) 0.027(2) -0.014(2)
C18 0.047(2) 0.084(3) 0.065(2) -0.006(2) 0.025(2) -0.003(2)
N6 0.053(2) 0.0508(15) 0.0393(13) -0.0066(12) 0.0138(12) -0.0075(13)
C19 0.057(2) 0.069(2) 0.044(2) -0.014(2) 0.018(2) -0.009(2)
C20 0.065(2) 0.089(3) 0.041(2) -0.016(2) 0.005(2) -0.003(2)
C21 0.043(2) 0.073(2) 0.039(2) -0.002(2) 0.0114(13) -0.003(2)
C22 0.104(4) 0.072(3) 0.067(3) -0.030(2) 0.018(2) -0.009(3)
C23 0.043(2) 0.076(3) 0.040(2) -0.001(2) 0.0068(14) 0.000(2)
C24 0.064(2) 0.070(3) 0.052(2) 0.004(2) 0.019(2) 0.004(2)
N9 0.098(3) 0.096(3) 0.089(3) 0.006(2) 0.010(2) 0.001(3)
C25 0.070(3) 0.087(3) 0.079(3) -0.008(3) 0.000(2) 0.028(2)
C26 0.064(2) 0.105(4) 0.074(3) 0.010(3) 0.029(2) 0.040(2)
C27 0.069(3) 0.120(4) 0.064(2) 0.018(3) 0.030(2) 0.019(3)
O 0.064(2) 0.079(2) 0.088(2) -0.018(2) 0.027(2) -0.0111(14)
C28 0.060(2) 0.088(3) 0.096(3) -0.021(3) 0.003(2) 0.004(2)
C29 0.079(3) 0.069(3) 0.152(6) -0.021(3) 0.034(3) -0.006(2)

loop_
_atom_site_label
_atom_site_type_symbol
_atom_site_fract_x
_atom_site_fract_y
_atom_site_fract_z
_atom_site_U_iso_or_equiv
_atom_site_thermal_displace_type
_atom_site_occupancy
_atom_site_calc_flag
_atom_site_refinement_flags
_atom_site_disorder_group
Zn Zn 0.51316(2) -0.07681(4) 0.373582(13) 0.04638(11) Uani 1 d . .
N1 N 0.47023(14) -0.2003(2) 0.41154(8) 0.0403(5) Uani 1 d . .
N2 N 0.60555(14) -0.1792(3) 0.37283(8) 0.0431(6) Uani 1 d . .
N3 N 0.4550(2) -0.1780(3) 0.31890(9) 0.0476(6) Uani 1 d . .
I I 0.500061(14) 0.15939(2) 0.361987(8) 0.05630(10) Uani 1 d . .
N4 N 0.48408(14) -0.3258(2) 0.40316(8) 0.0411(6) Uani 1 d . .
C1 C 0.4637(2) -0.4026(3) 0.43286(10) 0.0436(7) Uani 1 d . .
C2 C 0.4371(2) -0.3256(3) 0.46131(10) 0.0452(7) Uani 1 d . .
H2 H 0.4197(2) -0.3517(3) 0.48548(10) 0.054 Uiso 1 calc R .
C3 C 0.4413(2) -0.2017(3) 0.44693(9) 0.0400(6) Uani 1 d . .
C4 C 0.4695(2) -0.5443(3) 0.43175(12) 0.0583(9) Uani 1 d . .
H4A H 0.4558(2) -0.5799(3) 0.45699(12) 0.087 Uiso 1 calc R .
H4B H 0.5184(2) -0.5679(3) 0.43150(12) 0.087 Uiso 1 calc R .
H4C H 0.4380(2) -0.5764(3) 0.40604(12) 0.087 Uiso 1 calc R .
C5 C 0.4197(2) -0.0840(3) 0.46663(10) 0.0412(6) Uani 1 d . .
C6 C 0.4274(2) -0.0791(3) 0.51174(11) 0.0459(7) Uani 1 d . .
H6 H 0.4440(2) -0.1518(3) 0.52771(11) 0.055 Uiso 1 calc R .
N7 N 0.4124(2) 0.0239(3) 0.53330(10) 0.0536(7) Uani 1 d . .
C7 C 0.3879(2) 0.1263(4) 0.50940(14) 0.0593(9) Uani 1 d . .
H7 H 0.3777(2) 0.1994(4) 0.52379(14) 0.071 Uiso 1 calc R .
C8 C 0.3769(2) 0.1301(4) 0.46479(14) 0.0582(9) Uani 1 d . .
H8 H 0.3587(2) 0.2032(4) 0.44959(14) 0.070 Uiso 1 calc R .
C9 C 0.3935(2) 0.0235(3) 0.44304(12) 0.0516(8) Uani 1 d . .
H9 H 0.3870(2) 0.0239(3) 0.41291(12) 0.062 Uiso 1 calc R .
N5 N 0.59231(15) -0.3078(3) 0.36717(9) 0.0453(6) Uani 1 d . .
C10 C 0.6526(2) -0.3675(3) 0.36065(11) 0.0509(8) Uani 1 d . .
C11 C 0.7052(2) -0.2772(4) 0.36223(11) 0.0536(8) Uani 1 d . .
H11 H 0.7523(2) -0.2909(4) 0.35885(11) 0.064 Uiso 1 calc R .
C12 C 0.6746(2) -0.1607(3) 0.36991(10) 0.0451(7) Uani 1 d . .
C13 C 0.6558(3) -0.5078(4) 0.35240(15) 0.0716(11) Uani 1 d . .
H13A H 0.7030(3) -0.5298(4) 0.34808(15) 0.107 Uiso 1 calc R .
H13B H 0.6204(3) -0.5297(4) 0.32689(15) 0.107 Uiso 1 calc R .
H13C H 0.6460(3) -0.5539(4) 0.37692(15) 0.107 Uiso 1 calc R .
C14 C 0.7097(2) -0.0350(3) 0.37370(10) 0.0460(7) Uani 1 d . .
C15 C 0.6910(2) 0.0616(4) 0.39894(11) 0.0509(8) Uani 1 d . .
H15 H 0.6544(2) 0.0452(4) 0.41391(11) 0.061 Uiso 1 calc R .
N8 N 0.7215(2) 0.1768(3) 0.40347(11) 0.0596(8) Uani 1 d . .
C16 C 0.7739(2) 0.1983(4) 0.38232(13) 0.0636(10) Uani 1 d . .
H16 H 0.7960(2) 0.2780(4) 0.38509(13) 0.076 Uiso 1 calc R .
C17 C 0.7973(2) 0.1088(5) 0.3565(2) 0.0730(12) Uani 1 d . .
H17 H 0.8345(2) 0.1278(5) 0.3424(2) 0.088 Uiso 1 calc R .
C18 C 0.7651(2) -0.0088(4) 0.35191(13) 0.0632(10) Uani 1 d . .
H18 H 0.7801(2) -0.0706(4) 0.33444(13) 0.076 Uiso 1 calc R .
N6 N 0.4664(2) -0.3068(3) 0.32181(8) 0.0471(6) Uani 1 d . .
C19 C 0.4285(2) -0.3657(4) 0.28627(11) 0.0555(9) Uani 1 d . .
C20 C 0.3925(2) -0.2727(5) 0.25961(12) 0.0657(10) Uani 1 d . .
H20 H 0.3624(2) -0.2846(5) 0.23249(12) 0.079 Uiso 1 calc R .
C21 C 0.4096(2) -0.1570(4) 0.28101(11) 0.0515(8) Uani 1 d . .
C22 C 0.4262(3) -0.5073(5) 0.28124(15) 0.0811(13) Uani 1 d . .
H22A H 0.3959(3) -0.5294(5) 0.25379(15) 0.122 Uiso 1 calc R .
H22B H 0.4071(3) -0.5448(5) 0.30434(15) 0.122 Uiso 1 calc R .
H22C H 0.4742(3) -0.5390(5) 0.28237(15) 0.122 Uiso 1 calc R .
C23 C 0.3801(2) -0.0291(4) 0.26849(11) 0.0532(9) Uani 1 d . .
C24 C 0.3976(2) 0.0398(4) 0.23506(12) 0.0613(9) Uani 1 d . .
H24 H 0.4306(2) 0.0074(4) 0.21965(12) 0.074 Uiso 1 calc R .
N9 N 0.3659(3) 0.1584(4) 0.2243(2) 0.0959(13) Uani 1 d . .
C25 C 0.3164(3) 0.2002(5) 0.2482(2) 0.0806(13) Uani 1 d . .
H25 H 0.2940(3) 0.2786(5) 0.2410(2) 0.097 Uiso 1 calc R .
C26 C 0.2995(2) 0.1358(5) 0.2800(2) 0.0784(13) Uani 1 d . .
H26 H 0.2663(2) 0.1675(5) 0.2954(2) 0.094 Uiso 1 calc R .
C27 C 0.3304(2) 0.0254(5) 0.28968(15) 0.0817(14) Uani 1 d . .
H27 H 0.3182(2) -0.0201(5) 0.31252(15) 0.098 Uiso 1 calc R .
B B 0.5156(2) -0.3629(4) 0.36307(12) 0.0448(8) Uiso 1 d . .
H0 H 0.5172(2) -0.4561(4) 0.36065(12) 0.054 Uiso 1 calc R .
O O 0.6581(2) 0.3536(3) 0.45561(11) 0.0756(8) Uani 1 d . .
H1O H 0.6898(2) 0.2655(3) 0.42959(11) 0.113 Uiso 1 d R .
C28 C 0.7155(2) 0.4257(5) 0.4784(2) 0.0833(14) Uani 1 d . .
H28A H 0.7507(2) 0.4381(5) 0.4604(2) 0.100 Uiso 1 calc R .
H28B H 0.7388(2) 0.3792(5) 0.5042(2) 0.100 Uiso 1 calc R .
C29 C 0.6920(3) 0.5494(5) 0.4912(2) 0.099(2) Uani 1 d . .
H29A H 0.7328(3) 0.5949(5) 0.5075(2) 0.148 Uiso 1 calc R .
H29B H 0.6567(3) 0.5376(5) 0.5088(2) 0.148 Uiso 1 calc R .
H29C H 0.6711(3) 0.5974(5) 0.4656(2) 0.148 Uiso 1 calc R .

loop_
_atom_type_symbol
_atom_type_description
_atom_type_scat_dispersion_real
_atom_type_scat_dispersion_imag
_atom_type_scat_source
C C 0.0033 0.0016 'International Tables Vol C Tables 4.2.6.8 and 6.1.1.4'
H H 0.0000 0.0000 'International Tables Vol C Tables 4.2.6.8 and 6.1.1.4'
B B 0.0013 0.0007 'International Tables Vol C Tables 4.2.6.8 and 6.1.1.4'
N N 0.0061 0.0033 'International Tables Vol C Tables 4.2.6.8 and 6.1.1.4'
O O 0.0106 0.0060 'International Tables Vol C Tables 4.2.6.8 and 6.1.1.4'
Zn Zn 0.2839 1.4301 'International Tables Vol C Tables 4.2.6.8 and 6.1.1.4'
I I -0.4742 1.8119 'International Tables Vol C Tables 4.2.6.8 and 6.1.1.4'

loop_
_geom_angle_atom_site_label_1
_geom_angle_atom_site_label_2
_geom_angle_atom_site_label_3
_geom_angle
_geom_angle_site_symmetry_1
_geom_angle_site_symmetry_3
_geom_angle_publ_flag
N1 Zn N2 96.81(10) . . y
N1 Zn N3 87.42(10) . . y
N2 Zn N3 91.64(11) . . y
N1 Zn I 132.23(7) . . y
N2 Zn I 124.92(8) . . y
N3 Zn I 110.87(8) . . y
N1 Zn N7 73.25(9) . 5_656 y
N2 Zn N7 83.15(9) . 5_656 y
N3 Zn N7 159.14(9) . 5_656 y
I Zn N7 88.40(6) . 5_656 y
C3 N1 N4 106.0(2) . . y
C3 N1 Zn 140.8(2) . . y
N4 N1 Zn 112.3(2) . . y
C12 N2 N5 106.6(3) . . y
C12 N2 Zn 140.1(2) . . y
N5 N2 Zn 112.4(2) . . y
C21 N3 N6 106.6(3) . . y
C21 N3 Zn 140.4(3) . . y
N6 N3 Zn 113.0(2) . . y
C1 N4 N1 110.1(2) . . y
C1 N4 B 128.8(3) . . y
N1 N4 B 121.0(2) . . y
N4 C1 C2 107.2(3) . . y
N4 C1 C4 123.0(3) . . y
C2 C1 C4 129.7(3) . . y
C1 C2 C3 106.5(3) . . y
N1 C3 C2 110.1(3) . . y
N1 C3 C5 122.5(3) . . y
C2 C3 C5 127.4(3) . . y
C9 C5 C6 117.7(3) . . y
C9 C5 C3 123.7(3) . . y
C6 C5 C3 118.6(3) . . y
N7 C6 C5 123.9(3) . . y
C6 N7 C7 116.6(3) . . y
N7 C7 C8 123.9(3) . . y
C7 C8 C9 118.7(4) . . y
C8 C9 C5 119.1(3) . . y
C10 N5 N2 109.7(3) . . y
C10 N5 B 128.4(3) . . y
N2 N5 B 121.4(3) . . y
N5 C10 C11 107.7(3) . . y
N5 C10 C13 123.2(4) . . y
C11 C10 C13 129.1(3) . . y
C10 C11 C12 106.6(3) . . y
N2 C12 C11 109.4(3) . . y
N2 C12 C14 123.6(3) . . y
C11 C12 C14 127.0(3) . . y
C15 C14 C18 116.7(3) . . y
C15 C14 C12 122.6(3) . . y
C18 C14 C12 120.7(3) . . y
N8 C15 C14 124.7(3) . . y
C16 N8 C15 116.9(3) . . y
C16 N8 O 128.2(3) . . y
C15 N8 O 114.8(2) . . y
N8 C16 C17 123.3(4) . . y
C18 C17 C16 119.2(4) . . y
C17 C18 C14 119.2(4) . . y
C19 N6 N3 110.4(3) . . y
C19 N6 B 130.2(3) . . y
N3 N6 B 119.4(3) . . y
N6 C19 C20 107.1(3) . . y
N6 C19 C22 122.9(4) . . y
C20 C19 C22 130.0(4) . . y
C19 C20 C21 106.7(3) . . y
N3 C21 C20 109.3(3) . . y
N3 C21 C23 121.8(3) . . y
C20 C21 C23 128.7(3) . . y
C27 C23 C24 116.6(4) . . y
C27 C23 C21 120.3(4) . . y
C24 C23 C21 123.1(3) . . y
N9 C24 C23 119.8(4) . . y
C24 N9 C25 117.1(4) . . y
C26 C25 N9 123.7(5) . . y
C27 C26 C25 118.0(4) . . y
C26 C27 C23 124.8(4) . . y
N5 B N4 110.6(3) . . y
N5 B N6 108.6(3) . . y
N4 B N6 108.7(3) . . y
C28 O N8 105.6(3) . . y
O C28 C29 112.1(4) . . y

loop_
_geom_bond_atom_site_label_1
_geom_bond_atom_site_label_2
_geom_bond_distance
_geom_bond_site_symmetry_2
_geom_bond_publ_flag
Zn N1 2.040(3) . y
Zn N2 2.056(3) . y
Zn N3 2.122(3) . y
Zn I 2.506(4) . y
Zn N7 3.025(3) 5_656 y
N1 C3 1.338(4) . y
N1 N4 1.376(4) . y
N2 C12 1.342(4) . y
N2 N5 1.374(4) . y
N3 C21 1.335(4) . y
N3 N6 1.366(4) . y
N4 C1 1.349(4) . y
N4 B 1.552(4) . y
C1 C2 1.375(5) . y
C1 C4 1.489(5) . y
C2 C3 1.382(5) . y
C3 C5 1.475(4) . y
C5 C9 1.383(5) . y
C5 C6 1.396(4) . y
C6 N7 1.336(4) . y
N7 C7 1.336(5) . y
C7 C8 1.375(6) . y
C8 C9 1.379(5) . y
N5 C10 1.353(4) . y
N5 B 1.543(5) . y
C10 C11 1.368(5) . y
C10 C13 1.495(5) . y
C11 C12 1.393(5) . y
C12 C14 1.469(5) . y
C14 C15 1.377(5) . y
C14 C18 1.394(5) . y
C15 N8 1.333(5) . y
N8 C16 1.324(5) . y
N8 O 2.894(4) . y
C16 C17 1.371(7) . y
C17 C18 1.369(6) . y
N6 C19 1.346(4) . y
N6 B 1.547(5) . y
C19 C20 1.371(6) . y
C19 C22 1.492(6) . y
C20 C21 1.392(6) . y
C21 C23 1.472(5) . y
C23 C27 1.384(6) . y
C23 C24 1.372(5) . y
C24 N9 1.390(6) . y
N9 C25 1.389(7) . y
C25 C26 1.300(7) . y
C26 C27 1.304(7) . y
O C28 1.393(5) . y
C28 C29 1.453(6) . y
